data_4315787
loop_
_publ_author_name
'Yuguang Li'
'Qibai Jiang'
'Yizhi Li'
'Xujie Shen'
'Hong Yan'
'Vladimir I. Bregadze'

_publ_contact_author_email hyan1965@nju.edu.cn
_publ_contact_author_name 'Hong Yan'
_publ_section_title
;
 Ligand-to-Metal Ratio Controlled Assembly of Cobalt Complexes Containing
 ortho-Carborane Thiolato and Butyl Thiolato Ligands
;
_journal_name_full 'Inorganic Chemistry'
_journal_page_first 5584
_journal_page_last 5590
_journal_paper_doi 10.1021/ic100497h
_journal_volume 49
_journal_year 2010
_chemical_formula_moiety 'C18 H39 B20 Co3 S6, C H Cl3'
_chemical_formula_sum 'C19 H40 B20 Cl3 Co3 S6'
_chemical_formula_weight 960.21
_chemical_name_systematic
; 
 ? 
;
_space_group_IT_number 14
_symmetry_cell_setting monoclinic
_symmetry_space_group_name_Hall '-P 2yn'
_symmetry_space_group_name_H-M 'P 1 21/n 1'
_atom_sites_solution_hydrogens geom
_atom_sites_solution_primary direct
_atom_sites_solution_secondary difmap
_audit_creation_method SHELXL-97
_cell_angle_alpha 90.00
_cell_angle_beta 94.8230(10)
_cell_angle_gamma 90.00
_cell_formula_units_Z 4
_cell_length_a 14.5475(7)
_cell_length_b 16.0408(8)
_cell_length_c 17.3320(8)
_cell_measurement_reflns_used 9076
_cell_measurement_temperature 291(2)
_cell_measurement_theta_max 28.00
_cell_measurement_theta_min 2.29
_cell_volume 4030.2(3)
_computing_cell_refinement SMART
_computing_data_collection 'SMART (Bruker, 2000)'
_computing_data_reduction 'SAINT (Bruker, 2000)'
_computing_molecular_graphics SHELXTL
_computing_publication_material SHELXTL
_computing_structure_refinement SHELXTL
_computing_structure_solution 'SHELXTL (Bruker, 2000)'
_diffrn_ambient_temperature 291(2)
_diffrn_measured_fraction_theta_full 0.999
_diffrn_measured_fraction_theta_max 0.999
_diffrn_measurement_device_type 'Bruker Smart Apex CCD'
_diffrn_measurement_method 'phi and omega scans'
_diffrn_radiation_monochromator graphite
_diffrn_radiation_source 'sealed tube'
_diffrn_radiation_type MoK\a
_diffrn_radiation_wavelength 0.71073
_diffrn_reflns_av_R_equivalents 0.0459
_diffrn_reflns_av_sigmaI/netI 0.0637
_diffrn_reflns_limit_h_max 17
_diffrn_reflns_limit_h_min -14
_diffrn_reflns_limit_k_max 15
_diffrn_reflns_limit_k_min -19
_diffrn_reflns_limit_l_max 21
_diffrn_reflns_limit_l_min -21
_diffrn_reflns_number 21611
_diffrn_reflns_theta_full 26.00
_diffrn_reflns_theta_max 26.00
_diffrn_reflns_theta_min 1.73
_exptl_absorpt_coefficient_mu 1.750
_exptl_absorpt_correction_T_max 0.71
_exptl_absorpt_correction_T_min 0.66
_exptl_absorpt_correction_type multi-scan
_exptl_absorpt_process_details 'SADABS; bruker, 2000'
_exptl_crystal_colour Caesious
_exptl_crystal_density_diffrn 1.583
_exptl_crystal_density_method 'not measured'
_exptl_crystal_description Block
_exptl_crystal_F_000 1928
_exptl_crystal_size_max 0.30
_exptl_crystal_size_mid 0.20
_exptl_crystal_size_min 0.20
_refine_diff_density_max 0.381
_refine_diff_density_min -0.448
_refine_diff_density_rms 0.094
_refine_ls_extinction_method none
_refine_ls_goodness_of_fit_ref 1.020
_refine_ls_hydrogen_treatment constr
_refine_ls_matrix_type full
_refine_ls_number_parameters 461
_refine_ls_number_reflns 7904
_refine_ls_number_restraints 0
_refine_ls_restrained_S_all 1.020
_refine_ls_R_factor_all 0.0724
_refine_ls_R_factor_gt 0.0527
_refine_ls_shift/su_max 0.000
_refine_ls_shift/su_mean 0.000
_refine_ls_structure_factor_coef Fsqd
_refine_ls_weighting_details 'calc w=1/[\s^2^(Fo^2^)+(0.06P)^2^+1.99P] where P=(Fo^2^+2Fc^2^)/3'
_refine_ls_weighting_scheme calc
_refine_ls_wR_factor_gt 0.1148
_refine_ls_wR_factor_ref 0.1195
_reflns_number_gt 5961
_reflns_number_total 7904
_reflns_threshold_expression >2sigma(I)
_cod_data_source_file ic100497h_si_001_3.cif
_cod_data_source_block complex-4
_cod_depositor_comments
;
The following automatic conversions were performed:

'_symmetry_cell_setting' value 'Monoclinic' changed to 'monoclinic'
according to the built-in table from CIF Core dictionary named
'cif_core.dic' version 2.4.1 from 2010-06-29.

Automatic conversion script
Id: cif_fix_values 1646 2011-03-28 12:23:43Z adriana 
;
_cod_original_sg_symbol_Hall '-P 2yn   '
_cod_original_sg_symbol_H-M 'P 1 21/n 1 '
_cod_database_code 4315787

loop_
_symmetry_equiv_pos_as_xyz
'x, y, z'
'-x+1/2, y+1/2, -z+1/2'
'-x, -y, -z'
'x-1/2, -y-1/2, z-1/2'

loop_
_atom_site_label
_atom_site_type_symbol
_atom_site_fract_x
_atom_site_fract_y
_atom_site_fract_z
_atom_site_U_iso_or_equiv
_atom_site_adp_type
_atom_site_occupancy
_atom_site_symmetry_multiplicity
_atom_site_calc_flag
_atom_site_refinement_flags
_atom_site_disorder_assembly
_atom_site_disorder_group
B3 B 0.0625(3) 0.2002(3) 0.5044(3) 0.0331(11) Uani 1 1 d . . .
H10A H 0.1138 0.1628 0.5133 0.040 Uiso 1 1 d R . .
B4 B -0.0363(3) 0.1901(3) 0.5573(3) 0.0383(12) Uani 1 1 d . . .
H10B H -0.0410 0.1483 0.5964 0.046 Uiso 1 1 d R . .
B5 B -0.0799(3) 0.2940(3) 0.5712(3) 0.0348(11) Uani 1 1 d . . .
H10C H -0.1084 0.3082 0.6175 0.042 Uiso 1 1 d R . .
B6 B -0.0081(3) 0.3656(3) 0.5255(3) 0.0300(10) Uani 1 1 d . . .
H10D H 0.0041 0.4202 0.5466 0.036 Uiso 1 1 d R . .
B7 B -0.0169(3) 0.3424(3) 0.4251(3) 0.0331(10) Uani 1 1 d . . .
H10E H -0.0089 0.3855 0.3878 0.040 Uiso 1 1 d R . .
B8 B 0.0257(4) 0.2422(4) 0.4115(3) 0.0443(14) Uani 1 1 d . . .
H10F H 0.0568 0.2299 0.3661 0.053 Uiso 1 1 d R . .
B9 B -0.0443(4) 0.1699(4) 0.4566(3) 0.0413(13) Uani 1 1 d . . .
H10G H -0.0549 0.1145 0.4367 0.050 Uiso 1 1 d R . .
B10 B -0.1314(4) 0.2282(4) 0.4975(3) 0.0419(13) Uani 1 1 d . . .
H10H H -0.1922 0.2061 0.5011 0.050 Uiso 1 1 d R . .
B11 B -0.1145(3) 0.3342(3) 0.4800(3) 0.0340(10) Uani 1 1 d . . .
H10I H -0.1652 0.3725 0.4731 0.041 Uiso 1 1 d R . .
B12 B -0.0945(4) 0.2589(4) 0.4058(4) 0.0490(15) Uani 1 1 d . . .
H10J H -0.1335 0.2543 0.3584 0.059 Uiso 1 1 d R . .
B13 B 0.4723(3) 0.2994(3) 0.5217(3) 0.0305(10) Uani 1 1 d . . .
H10K H 0.4309 0.3036 0.4757 0.037 Uiso 1 1 d R . .
B14 B 0.5518(4) 0.3826(4) 0.5487(3) 0.0414(12) Uani 1 1 d . . .
H10L H 0.5546 0.4320 0.5177 0.050 Uiso 1 1 d R . .
B15 B 0.5626(3) 0.3886(3) 0.6509(3) 0.0360(11) Uani 1 1 d . . .
H10M H 0.5726 0.4408 0.6774 0.043 Uiso 1 1 d R . .
B16 B 0.4949(3) 0.3089(3) 0.6863(3) 0.0354(11) Uani 1 1 d . . .
H10N H 0.4653 0.3174 0.7331 0.042 Uiso 1 1 d R . .
B17 B 0.5325(4) 0.2107(3) 0.6586(3) 0.0385(12) Uani 1 1 d . . .
H10O H 0.5260 0.1617 0.6895 0.046 Uiso 1 1 d R . .
B18 B 0.5204(4) 0.2059(3) 0.5566(3) 0.0387(12) Uani 1 1 d . . .
H10P H 0.5066 0.1534 0.5317 0.046 Uiso 1 1 d R . .
B19 B 0.5924(4) 0.2839(4) 0.5195(3) 0.0439(13) Uani 1 1 d . . .
H10Q H 0.6208 0.2765 0.4719 0.053 Uiso 1 1 d R . .
B20 B 0.6474(3) 0.3374(4) 0.6003(3) 0.0385(12) Uani 1 1 d . . .
H10R H 0.7082 0.3601 0.5982 0.046 Uiso 1 1 d R . .
B21 B 0.6130(3) 0.2914(4) 0.6862(3) 0.0432(13) Uani 1 1 d . . .
H10S H 0.6533 0.2882 0.7329 0.052 Uiso 1 1 d R . .
B22 B 0.6303(4) 0.2288(4) 0.6044(3) 0.0460(14) Uani 1 1 d . . .
H10T H 0.6803 0.1896 0.6049 0.055 Uiso 1 1 d R . .
C1 C 0.0356(3) 0.2747(2) 0.5693(2) 0.0240(8) Uani 1 1 d . . .
C2 C 0.0731(2) 0.3029(3) 0.4835(2) 0.0259(8) Uani 1 1 d . . .
C3 C 0.4607(3) 0.3606(2) 0.6036(2) 0.0229(8) Uani 1 1 d . . .
C4 C 0.4427(3) 0.2588(2) 0.6073(2) 0.0251(8) Uani 1 1 d . . .
C5 C 0.1032(3) 0.3870(3) 0.8485(3) 0.0421(11) Uani 1 1 d . . .
H5 H 0.1459 0.3643 0.8856 0.050 Uiso 1 1 calc R . .
C6 C 0.0326(4) 0.3460(3) 0.8105(3) 0.0530(14) Uani 1 1 d . . .
H6 H 0.0176 0.2904 0.8180 0.064 Uiso 1 1 calc R . .
C7 C -0.0137(3) 0.3995(3) 0.7587(3) 0.0469(13) Uani 1 1 d . . .
H7 H -0.0643 0.3872 0.7242 0.056 Uiso 1 1 calc R . .
C8 C 0.0307(3) 0.4751(3) 0.7689(3) 0.0413(11) Uani 1 1 d . . .
H8 H 0.0138 0.5234 0.7417 0.050 Uiso 1 1 calc R . .
C9 C 0.1013(4) 0.4693(3) 0.8230(3) 0.0462(12) Uani 1 1 d . . .
H9 H 0.1413 0.5119 0.8402 0.055 Uiso 1 1 calc R . .
C10 C 0.4233(3) 0.5357(3) 0.7713(3) 0.0467(12) Uani 1 1 d . . .
H10 H 0.4732 0.5048 0.7927 0.056 Uiso 1 1 calc R . .
C11 C 0.3382(3) 0.5474(3) 0.8039(3) 0.0461(12) Uani 1 1 d . . .
H11 H 0.3216 0.5254 0.8504 0.055 Uiso 1 1 calc R . .
C12 C 0.2829(3) 0.5992(3) 0.7520(3) 0.0391(11) Uani 1 1 d . . .
H12 H 0.2234 0.6175 0.7586 0.047 Uiso 1 1 calc R . .
C13 C 0.3345(3) 0.6177(3) 0.6889(3) 0.0395(10) Uani 1 1 d . . .
H13 H 0.3153 0.6504 0.6462 0.047 Uiso 1 1 calc R . .
C14 C 0.4188(3) 0.5782(3) 0.7022(3) 0.0439(12) Uani 1 1 d . . .
H14 H 0.4658 0.5801 0.6691 0.053 Uiso 1 1 calc R . .
C15 C 0.1896(3) 0.4352(3) 0.4397(2) 0.0373(10) Uani 1 1 d . . .
H15A H 0.1313 0.4622 0.4471 0.045 Uiso 1 1 calc R . .
H15B H 0.2386 0.4691 0.4648 0.045 Uiso 1 1 calc R . .
C16 C 0.2019(3) 0.4295(3) 0.3524(3) 0.0414(11) Uani 1 1 d . . .
H16A H 0.1531 0.3952 0.3276 0.050 Uiso 1 1 calc R . .
H16B H 0.1962 0.4848 0.3298 0.050 Uiso 1 1 calc R . .
C17 C 0.2946(3) 0.3928(4) 0.3364(3) 0.0485(13) Uani 1 1 d . . .
H17A H 0.3431 0.4254 0.3638 0.058 Uiso 1 1 calc R . .
H17B H 0.2986 0.3365 0.3568 0.058 Uiso 1 1 calc R . .
C18 C 0.3110(4) 0.3905(4) 0.2513(3) 0.0545(14) Uani 1 1 d . . .
H18A H 0.2814 0.3422 0.2277 0.082 Uiso 1 1 calc R . .
H18B H 0.3761 0.3879 0.2460 0.082 Uiso 1 1 calc R . .
H18C H 0.2859 0.4399 0.2264 0.082 Uiso 1 1 calc R . .
C19 C 0.7933(4) 0.4350(3) 0.9459(3) 0.0466(12) Uani 1 1 d . . .
H19 H 0.8051 0.3956 0.9888 0.056 Uiso 1 1 calc R . .
Cl1 Cl 0.70474(10) 0.50034(10) 0.96899(8) 0.0603(4) Uani 1 1 d . . .
Cl2 Cl 0.89218(9) 0.49054(9) 0.93847(8) 0.0540(3) Uani 1 1 d . . .
Cl3 Cl 0.76428(10) 0.37775(9) 0.86340(8) 0.0600(4) Uani 1 1 d . . .
S5 S 0.27293(7) 0.36502(7) 0.74077(6) 0.0310(2) Uani 1 1 d . . .
Co2 Co 0.12161(4) 0.39039(4) 0.73160(3) 0.03089(15) Uani 1 1 d . . .
S2 S 0.11914(7) 0.27720(7) 0.65314(6) 0.0308(2) Uani 1 1 d . . .
Co1 Co 0.24255(4) 0.34229(4) 0.61308(3) 0.02981(14) Uani 1 1 d . . .
Co3 Co 0.31461(4) 0.48913(4) 0.69826(3) 0.03092(15) Uani 1 1 d . . .
S1 S 0.19169(6) 0.33267(6) 0.48445(5) 0.0257(2) Uani 1 1 d . . .
S3 S 0.35976(7) 0.42567(7) 0.59232(6) 0.0306(2) Uani 1 1 d . . .
S4 S 0.32691(7) 0.22247(7) 0.61051(6) 0.0309(2) Uani 1 1 d . . .
S6 S 0.17468(7) 0.46635(7) 0.63754(6) 0.0310(2) Uani 1 1 d . . .

loop_
_atom_site_aniso_label
_atom_site_aniso_U_11
_atom_site_aniso_U_22
_atom_site_aniso_U_33
_atom_site_aniso_U_23
_atom_site_aniso_U_13
_atom_site_aniso_U_12
B3 0.026(2) 0.031(3) 0.043(3) -0.013(2) 0.006(2) -0.0019(19)
B4 0.034(3) 0.035(3) 0.045(3) -0.008(2) -0.002(2) -0.009(2)
B5 0.029(2) 0.036(3) 0.040(3) 0.001(2) 0.004(2) 0.011(2)
B6 0.026(2) 0.025(2) 0.039(2) 0.003(2) 0.0018(18) 0.0045(18)
B7 0.034(2) 0.037(3) 0.027(2) -0.004(2) -0.0064(18) 0.000(2)
B8 0.025(3) 0.061(4) 0.045(3) -0.013(3) -0.007(2) 0.001(2)
B9 0.034(3) 0.044(3) 0.046(3) -0.025(2) 0.003(2) -0.006(2)
B10 0.026(2) 0.045(3) 0.052(3) -0.007(3) -0.007(2) -0.007(2)
B11 0.032(2) 0.031(3) 0.039(3) 0.000(2) 0.000(2) 0.000(2)
B12 0.043(3) 0.052(4) 0.049(3) -0.019(3) -0.017(3) -0.005(3)
B13 0.040(3) 0.029(2) 0.023(2) -0.0076(19) 0.0038(19) 0.015(2)
B14 0.041(3) 0.032(3) 0.054(3) 0.003(2) 0.019(2) 0.008(2)
B15 0.028(2) 0.032(3) 0.048(3) -0.017(2) 0.004(2) -0.0014(19)
B16 0.032(3) 0.048(3) 0.025(2) 0.006(2) -0.0034(19) 0.010(2)
B17 0.037(3) 0.033(3) 0.046(3) 0.013(2) 0.005(2) 0.011(2)
B18 0.037(3) 0.032(3) 0.049(3) -0.005(2) 0.011(2) 0.020(2)
B19 0.037(3) 0.058(4) 0.039(3) 0.009(3) 0.015(2) 0.014(3)
B20 0.018(2) 0.046(3) 0.053(3) 0.001(3) 0.014(2) 0.001(2)
B21 0.028(3) 0.061(4) 0.039(3) -0.003(3) -0.008(2) 0.010(2)
B22 0.026(3) 0.057(4) 0.054(3) -0.001(3) 0.005(2) 0.005(2)
C1 0.0263(19) 0.0138(18) 0.033(2) 0.0011(15) 0.0084(15) 0.0060(14)
C2 0.0115(16) 0.042(2) 0.0249(19) 0.0017(17) 0.0027(14) 0.0054(15)
C3 0.0300(19) 0.0181(18) 0.0211(17) -0.0002(14) 0.0042(14) 0.0018(15)
C4 0.029(2) 0.024(2) 0.0233(18) -0.0014(15) 0.0078(15) 0.0025(15)
C5 0.041(2) 0.059(3) 0.029(2) 0.010(2) 0.0147(19) 0.016(2)
C6 0.060(3) 0.045(3) 0.060(3) -0.007(3) 0.040(3) -0.009(3)
C7 0.036(2) 0.058(3) 0.050(3) -0.019(2) 0.020(2) 0.018(2)
C8 0.046(3) 0.032(3) 0.047(3) 0.007(2) 0.012(2) 0.016(2)
C9 0.055(3) 0.044(3) 0.043(3) -0.020(2) 0.025(2) -0.014(2)
C10 0.040(3) 0.050(3) 0.045(3) -0.004(2) -0.024(2) 0.002(2)
C11 0.049(3) 0.037(3) 0.050(3) -0.015(2) -0.003(2) -0.023(2)
C12 0.031(2) 0.035(3) 0.053(3) -0.018(2) 0.009(2) -0.0022(18)
C13 0.040(2) 0.037(3) 0.042(2) -0.013(2) 0.0036(19) -0.004(2)
C14 0.043(3) 0.039(3) 0.049(3) -0.023(2) 0.002(2) -0.011(2)
C15 0.044(3) 0.036(3) 0.031(2) 0.0159(19) -0.0022(18) -0.0056(19)
C16 0.036(2) 0.049(3) 0.039(2) 0.020(2) 0.0007(19) -0.014(2)
C17 0.051(3) 0.055(3) 0.042(3) 0.020(2) 0.015(2) -0.017(2)
C18 0.048(3) 0.068(4) 0.047(3) -0.016(3) 0.003(2) -0.020(3)
C19 0.056(3) 0.035(3) 0.053(3) 0.009(2) 0.030(2) -0.008(2)
Cl1 0.0592(8) 0.0608(9) 0.0637(8) 0.0104(7) 0.0227(7) 0.0096(7)
Cl2 0.0560(7) 0.0483(8) 0.0574(7) 0.0039(6) 0.0018(6) -0.0219(6)
Cl3 0.0666(9) 0.0548(8) 0.0610(8) -0.0209(7) 0.0197(7) -0.0213(7)
S5 0.0302(5) 0.0354(6) 0.0269(5) 0.0036(4) -0.0005(4) 0.0091(4)
Co2 0.0303(3) 0.0352(3) 0.0268(3) 0.0035(2) 0.0002(2) 0.0088(2)
S2 0.0302(5) 0.0336(6) 0.0283(5) 0.0039(4) -0.0002(4) 0.0083(4)
Co1 0.0293(3) 0.0332(3) 0.0264(3) 0.0027(2) -0.0006(2) 0.0082(2)
Co3 0.0307(3) 0.0341(3) 0.0273(3) 0.0018(2) -0.0010(2) 0.0078(2)
S1 0.0251(5) 0.0271(5) 0.0253(5) 0.0019(4) 0.0042(4) -0.0014(4)
S3 0.0298(5) 0.0335(6) 0.0278(5) 0.0018(4) -0.0006(4) 0.0084(4)
S4 0.0297(5) 0.0335(6) 0.0289(5) 0.0042(4) -0.0004(4) 0.0072(4)
S6 0.0307(5) 0.0348(6) 0.0271(5) 0.0030(4) -0.0008(4) 0.0077(4)

loop_
_atom_type_symbol
_atom_type_description
_atom_type_scat_dispersion_real
_atom_type_scat_dispersion_imag
_atom_type_scat_source
C C 0.0033 0.0016 'International Tables Vol C Tables 4.2.6.8 and 6.1.1.4'
H H 0.0000 0.0000 'International Tables Vol C Tables 4.2.6.8 and 6.1.1.4'
B B 0.0013 0.0007 'International Tables Vol C Tables 4.2.6.8 and 6.1.1.4'
S S 0.1246 0.1234 'International Tables Vol C Tables 4.2.6.8 and 6.1.1.4'
Co Co 0.3494 0.9721 'International Tables Vol C Tables 4.2.6.8 and 6.1.1.4'
Cl Cl 0.1484 0.1585 'International Tables Vol C Tables 4.2.6.8 and 6.1.1.4'

loop_
_geom_angle_atom_site_label_1
_geom_angle_atom_site_label_2
_geom_angle_atom_site_label_3
_geom_angle
_geom_angle_site_symmetry_1
_geom_angle_site_symmetry_3
_geom_angle_publ_flag
C2 B3 C1 59.4(2) . . ?
C2 B3 B9 105.1(4) . . ?
C1 B3 B9 105.1(3) . . ?
C2 B3 B4 106.9(3) . . ?
C1 B3 B4 58.9(3) . . ?
B9 B3 B4 59.9(3) . . ?
C2 B3 B8 57.8(3) . . ?
C1 B3 B8 105.2(4) . . ?
B9 B3 B8 59.7(3) . . ?
B4 B3 B8 107.8(4) . . ?
C2 B3 H10A 123.8 . . ?
C1 B3 H10A 123.3 . . ?
B9 B3 H10A 123.1 . . ?
B4 B3 H10A 120.9 . . ?
B8 B3 H10A 123.4 . . ?
C1 B4 B10 103.8(4) . . ?
C1 B4 B9 104.7(4) . . ?
B10 B4 B9 60.1(3) . . ?
C1 B4 B3 58.6(3) . . ?
B10 B4 B3 107.1(4) . . ?
B9 B4 B3 59.8(3) . . ?
C1 B4 B5 58.1(3) . . ?
B10 B4 B5 59.5(3) . . ?
B9 B4 B5 107.9(4) . . ?
B3 B4 B5 107.1(4) . . ?
C1 B4 H10B 123.0 . . ?
B10 B4 H10B 123.9 . . ?
B9 B4 H10B 124.4 . . ?
B3 B4 H10B 122.4 . . ?
B5 B4 H10B 120.2 . . ?
C1 B5 B11 105.0(3) . . ?
C1 B5 B10 103.5(3) . . ?
B11 B5 B10 59.6(3) . . ?
C1 B5 B6 59.7(3) . . ?
B11 B5 B6 59.6(3) . . ?
B10 B5 B6 106.9(4) . . ?
C1 B5 B4 58.3(2) . . ?
B11 B5 B4 107.3(4) . . ?
B10 B5 B4 59.1(3) . . ?
B6 B5 B4 108.0(3) . . ?
C1 B5 H10C 123.5 . . ?
B11 B5 H10C 123.9 . . ?
B10 B5 H10C 123.9 . . ?
B6 B5 H10C 121.9 . . ?
B4 B5 H10C 120.8 . . ?
C1 B6 B11 103.4(3) . . ?
C1 B6 C2 57.8(2) . . ?
B11 B6 C2 104.4(3) . . ?
C1 B6 B7 104.2(3) . . ?
B11 B6 B7 60.7(3) . . ?
C2 B6 B7 57.9(3) . . ?
C1 B6 B5 58.2(2) . . ?
B11 B6 B5 59.0(3) . . ?
C2 B6 B5 104.8(3) . . ?
B7 B6 B5 107.7(4) . . ?
C1 B6 H10D 123.4 . . ?
B11 B6 H10D 124.1 . . ?
C2 B6 H10D 124.8 . . ?
B7 B6 H10D 124.0 . . ?
B5 B6 H10D 121.0 . . ?
C2 B7 B8 58.4(3) . . ?
C2 B7 B12 106.1(4) . . ?
B8 B7 B12 60.3(3) . . ?
C2 B7 B6 60.5(2) . . ?
B8 B7 B6 109.2(4) . . ?
B12 B7 B6 109.7(4) . . ?
C2 B7 B11 105.1(3) . . ?
B8 B7 B11 108.2(4) . . ?
B12 B7 B11 61.2(3) . . ?
B6 B7 B11 59.0(3) . . ?
C2 B7 H10E 122.4 . . ?
B8 B7 H10E 120.5 . . ?
B12 B7 H10E 122.0 . . ?
B6 B7 H10E 120.4 . . ?
B11 B7 H10E 124.1 . . ?
C2 B8 B7 59.7(3) . . ?
C2 B8 B12 107.2(4) . . ?
B7 B8 B12 60.5(3) . . ?
C2 B8 B9 105.5(4) . . ?
B7 B8 B9 108.7(4) . . ?
B12 B8 B9 61.2(3) . . ?
C2 B8 B3 58.5(3) . . ?
B7 B8 B3 108.0(4) . . ?
B12 B8 B3 109.2(4) . . ?
B9 B8 B3 59.6(3) . . ?
C2 B8 H10F 122.3 . . ?
B7 B8 H10F 119.8 . . ?
B12 B8 H10F 121.2 . . ?
B9 B8 H10F 123.7 . . ?
B3 B8 H10F 122.3 . . ?
B3 B9 B8 60.7(3) . . ?
B3 B9 B4 60.3(3) . . ?
B8 B9 B4 108.8(4) . . ?
B3 B9 B10 107.3(3) . . ?
B8 B9 B10 106.8(4) . . ?
B4 B9 B10 59.8(3) . . ?
B3 B9 B12 108.4(4) . . ?
B8 B9 B12 59.2(3) . . ?
B4 B9 B12 109.1(4) . . ?
B10 B9 B12 60.1(3) . . ?
B3 B9 H10G 122.1 . . ?
B8 B9 H10G 122.0 . . ?
B4 B9 H10G 121.2 . . ?
B10 B9 H10G 122.3 . . ?
B12 B9 H10G 120.8 . . ?
B11 B10 B4 108.8(4) . . ?
B11 B10 B9 109.2(4) . . ?
B4 B10 B9 60.1(3) . . ?
B11 B10 B5 59.3(3) . . ?
B4 B10 B5 61.4(3) . . ?
B9 B10 B5 109.3(3) . . ?
B11 B10 B12 61.4(3) . . ?
B4 B10 B12 109.7(4) . . ?
B9 B10 B12 60.7(3) . . ?
B5 B10 B12 109.7(4) . . ?
B11 B10 H10H 121.0 . . ?
B4 B10 H10H 121.0 . . ?
B9 B10 H10H 121.7 . . ?
B5 B10 H10H 120.6 . . ?
B12 B10 H10H 120.4 . . ?
B5 B11 B10 61.1(3) . . ?
B5 B11 B6 61.4(3) . . ?
B10 B11 B6 109.5(4) . . ?
B5 B11 B7 109.3(3) . . ?
B10 B11 B7 107.1(4) . . ?
B6 B11 B7 60.3(3) . . ?
B5 B11 B12 110.3(4) . . ?
B10 B11 B12 60.4(3) . . ?
B6 B11 B12 108.9(4) . . ?
B7 B11 B12 59.0(3) . . ?
B5 B11 H10I 120.8 . . ?
B10 B11 H10I 121.8 . . ?
B6 B11 H10I 120.8 . . ?
B7 B11 H10I 121.6 . . ?
B12 B11 H10I 120.5 . . ?
B8 B12 B7 59.3(3) . . ?
B8 B12 B10 106.2(4) . . ?
B7 B12 B10 106.0(4) . . ?
B8 B12 B9 59.5(3) . . ?
B7 B12 B9 106.4(4) . . ?
B10 B12 B9 59.1(3) . . ?
B8 B12 B11 106.2(4) . . ?
B7 B12 B11 59.8(3) . . ?
B10 B12 B11 58.2(3) . . ?
B9 B12 B11 105.4(4) . . ?
B8 B12 H10J 123.2 . . ?
B7 B12 H10J 122.8 . . ?
B10 B12 H10J 122.6 . . ?
B9 B12 H10J 123.0 . . ?
B11 B12 H10J 122.8 . . ?
C4 B13 B18 59.5(3) . . ?
C4 B13 C3 57.3(2) . . ?
B18 B13 C3 105.3(3) . . ?
C4 B13 B19 106.7(3) . . ?
B18 B13 B19 61.1(3) . . ?
C3 B13 B19 105.0(4) . . ?
C4 B13 B14 105.1(3) . . ?
B18 B13 B14 108.5(4) . . ?
C3 B13 B14 58.4(3) . . ?
B19 B13 B14 59.7(3) . . ?
C4 B13 H10K 124.1 . . ?
B18 B13 H10K 123.8 . . ?
C3 B13 H10K 122.6 . . ?
B19 B13 H10K 123.0 . . ?
B14 B13 H10K 120.5 . . ?
C3 B14 B20 104.3(4) . . ?
C3 B14 B15 57.8(3) . . ?
B20 B14 B15 60.7(3) . . ?
C3 B14 B19 105.2(4) . . ?
B20 B14 B19 60.5(3) . . ?
B15 B14 B19 109.3(4) . . ?
C3 B14 B13 59.2(3) . . ?
B20 B14 B13 106.9(4) . . ?
B15 B14 B13 107.5(4) . . ?
B19 B14 B13 59.2(3) . . ?
C3 B14 H10L 123.1 . . ?
B20 B14 H10L 124.1 . . ?
B15 B14 H10L 120.8 . . ?
B19 B14 H10L 123.0 . . ?
B13 B14 H10L 121.5 . . ?
C3 B15 B16 58.8(2) . . ?
C3 B15 B14 60.0(3) . . ?
B16 B15 B14 107.8(4) . . ?
C3 B15 B20 104.8(3) . . ?
B16 B15 B20 105.6(4) . . ?
B14 B15 B20 59.1(3) . . ?
C3 B15 B21 104.4(3) . . ?
B16 B15 B21 58.5(3) . . ?
B14 B15 B21 107.0(4) . . ?
B20 B15 B21 59.3(3) . . ?
C3 B15 H10M 123.6 . . ?
B16 B15 H10M 122.3 . . ?
B14 B15 H10M 121.6 . . ?
B20 B15 H10M 123.9 . . ?
B21 B15 H10M 123.3 . . ?
C3 B16 C4 58.3(2) . . ?
C3 B16 B21 107.3(4) . . ?
C4 B16 B21 107.2(4) . . ?
C3 B16 B17 106.7(3) . . ?
C4 B16 B17 59.0(3) . . ?
B21 B16 B17 61.5(3) . . ?
C3 B16 B15 58.7(3) . . ?
C4 B16 B15 106.7(3) . . ?
B21 B16 B15 62.2(3) . . ?
B17 B16 B15 111.3(4) . . ?
C3 B16 H10N 121.6 . . ?
C4 B16 H10N 123.0 . . ?
B21 B16 H10N 122.4 . . ?
B17 B16 H10N 122.3 . . ?
B15 B16 H10N 119.7 . . ?
C4 B17 B16 59.4(3) . . ?
C4 B17 B18 59.2(3) . . ?
B16 B17 B18 107.9(3) . . ?
C4 B17 B21 105.6(4) . . ?
B16 B17 B21 59.1(3) . . ?
B18 B17 B21 108.0(4) . . ?
C4 B17 B22 105.1(4) . . ?
B16 B17 B22 106.2(4) . . ?
B18 B17 B22 59.9(3) . . ?
B21 B17 B22 59.4(3) . . ?
C4 B17 H10O 123.6 . . ?
B16 B17 H10O 122.5 . . ?
B18 B17 H10O 121.1 . . ?
B21 B17 H10O 122.6 . . ?
B22 B17 H10O 123.0 . . ?
C4 B18 B13 59.3(2) . . ?
C4 B18 B17 58.6(3) . . ?
B13 B18 B17 108.3(3) . . ?
C4 B18 B22 105.5(4) . . ?
B13 B18 B22 107.7(4) . . ?
B17 B18 B22 60.9(3) . . ?
C4 B18 B19 105.7(4) . . ?
B13 B18 B19 60.2(3) . . ?
B17 B18 B19 108.6(4) . . ?
B22 B18 B19 59.4(3) . . ?
C4 B18 H10P 122.8 . . ?
B13 B18 H10P 122.4 . . ?
B17 B18 H10P 119.3 . . ?
B22 B18 H10P 122.5 . . ?
B19 B18 H10P 124.0 . . ?
B22 B19 B13 107.0(4) . . ?
B22 B19 B20 59.7(3) . . ?
B13 B19 B20 107.2(4) . . ?
B22 B19 B14 107.2(4) . . ?
B13 B19 B14 61.1(3) . . ?
B20 B19 B14 58.9(3) . . ?
B22 B19 B18 60.0(3) . . ?
B13 B19 B18 58.7(3) . . ?
B20 B19 B18 107.0(4) . . ?
B14 B19 B18 107.6(3) . . ?
B22 B19 H10Q 121.8 . . ?
B13 B19 H10Q 122.2 . . ?
B20 B19 H10Q 122.6 . . ?
B14 B19 H10Q 122.1 . . ?
B18 B19 H10Q 122.0 . . ?
B14 B20 B22 108.8(4) . . ?
B14 B20 B21 109.6(3) . . ?
B22 B20 B21 60.2(3) . . ?
B14 B20 B15 60.3(3) . . ?
B22 B20 B15 109.4(4) . . ?
B21 B20 B15 61.3(3) . . ?
B14 B20 B19 60.7(3) . . ?
B22 B20 B19 59.9(3) . . ?
B21 B20 B19 108.8(4) . . ?
B15 B20 B19 109.2(3) . . ?
B14 B20 H10R 121.3 . . ?
B22 B20 H10R 120.7 . . ?
B21 B20 H10R 121.0 . . ?
B15 B20 H10R 121.6 . . ?
B19 B20 H10R 120.7 . . ?
B16 B21 B20 106.4(4) . . ?
B16 B21 B22 107.4(4) . . ?
B20 B21 B22 59.6(3) . . ?
B16 B21 B17 59.4(3) . . ?
B20 B21 B17 107.6(4) . . ?
B22 B21 B17 60.6(3) . . ?
B16 B21 B15 59.3(3) . . ?
B20 B21 B15 59.4(3) . . ?
B22 B21 B15 107.4(4) . . ?
B17 B21 B15 107.3(3) . . ?
B16 B21 H10S 122.8 . . ?
B20 B21 H10S 122.4 . . ?
B22 B21 H10S 121.7 . . ?
B17 B21 H10S 121.9 . . ?
B15 B21 H10S 122.2 . . ?
B20 B22 B19 60.4(3) . . ?
B20 B22 B21 60.1(3) . . ?
B19 B22 B21 109.1(4) . . ?
B20 B22 B18 108.0(4) . . ?
B19 B22 B18 60.6(3) . . ?
B21 B22 B18 107.9(4) . . ?
B20 B22 B17 107.5(4) . . ?
B19 B22 B17 108.2(4) . . ?
B21 B22 B17 60.0(3) . . ?
B18 B22 B17 59.2(3) . . ?
B20 B22 H10T 122.6 . . ?
B19 B22 H10T 121.2 . . ?
B21 B22 H10T 121.5 . . ?
B18 B22 H10T 121.3 . . ?
B17 B22 H10T 121.5 . . ?
C2 C1 B3 59.9(3) . . ?
C2 C1 B5 111.0(3) . . ?
B3 C1 B5 114.7(3) . . ?
C2 C1 B4 110.1(3) . . ?
B3 C1 B4 62.5(3) . . ?
B5 C1 B4 63.6(3) . . ?
C2 C1 B6 61.6(2) . . ?
B3 C1 B6 113.2(3) . . ?
B5 C1 B6 62.2(3) . . ?
B4 C1 B6 114.4(3) . . ?
C2 C1 S2 117.1(3) . . ?
B3 C1 S2 111.6(3) . . ?
B5 C1 S2 124.9(3) . . ?
B4 C1 S2 118.4(3) . . ?
B6 C1 S2 121.8(3) . . ?
B8 C2 C1 110.8(3) . . ?
B8 C2 B3 63.7(3) . . ?
C1 C2 B3 60.6(2) . . ?
B8 C2 B7 61.9(3) . . ?
C1 C2 B7 109.5(3) . . ?
B3 C2 B7 114.0(3) . . ?
B8 C2 B6 113.0(3) . . ?
C1 C2 B6 60.7(2) . . ?
B3 C2 B6 113.0(3) . . ?
B7 C2 B6 61.6(3) . . ?
B8 C2 S1 119.7(3) . . ?
C1 C2 S1 116.5(2) . . ?
B3 C2 S1 111.2(3) . . ?
B7 C2 S1 126.7(3) . . ?
B6 C2 S1 121.7(3) . . ?
C4 C3 B15 112.2(3) . . ?
C4 C3 B16 61.3(3) . . ?
B15 C3 B16 62.5(3) . . ?
C4 C3 B14 110.6(3) . . ?
B15 C3 B14 62.1(3) . . ?
B16 C3 B14 112.4(3) . . ?
C4 C3 B13 60.2(2) . . ?
B15 C3 B13 113.7(3) . . ?
B16 C3 B13 111.7(3) . . ?
B14 C3 B13 62.4(3) . . ?
C4 C3 S3 116.5(3) . . ?
B15 C3 S3 124.9(3) . . ?
B16 C3 S3 123.7(3) . . ?
B14 C3 S3 118.5(3) . . ?
B13 C3 S3 111.8(3) . . ?
C3 C4 B17 110.4(3) . . ?
C3 C4 B13 62.5(2) . . ?
B17 C4 B13 112.9(3) . . ?
C3 C4 B16 60.4(2) . . ?
B17 C4 B16 61.6(3) . . ?
B13 C4 B16 112.9(3) . . ?
C3 C4 B18 110.8(3) . . ?
B17 C4 B18 62.2(3) . . ?
B13 C4 B18 61.2(3) . . ?
B16 C4 B18 112.0(3) . . ?
C3 C4 S4 118.4(3) . . ?
B17 C4 S4 121.3(3) . . ?
B13 C4 S4 117.3(3) . . ?
B16 C4 S4 118.9(3) . . ?
B18 C4 S4 121.3(3) . . ?
C6 C5 C9 108.4(5) . . ?
C6 C5 Co2 71.9(3) . . ?
C9 C5 Co2 70.4(2) . . ?
C6 C5 H5 125.8 . . ?
C9 C5 H5 125.8 . . ?
Co2 C5 H5 123.6 . . ?
C5 C6 C7 109.0(5) . . ?
C5 C6 Co2 70.4(3) . . ?
C7 C6 Co2 69.9(3) . . ?
C5 C6 H6 125.5 . . ?
C7 C6 H6 125.5 . . ?
Co2 C6 H6 125.8 . . ?
C6 C7 C8 105.5(5) . . ?
C6 C7 Co2 71.4(3) . . ?
C8 C7 Co2 69.3(3) . . ?
C6 C7 H7 127.3 . . ?
C8 C7 H7 127.3 . . ?
Co2 C7 H7 123.8 . . ?
C9 C8 C7 110.7(5) . . ?
C9 C8 Co2 72.3(3) . . ?
C7 C8 Co2 71.5(3) . . ?
C9 C8 H8 124.6 . . ?
C7 C8 H8 124.6 . . ?
Co2 C8 H8 123.1 . . ?
C8 C9 C5 106.4(4) . . ?
C8 C9 Co2 69.8(3) . . ?
C5 C9 Co2 70.3(3) . . ?
C8 C9 H9 126.8 . . ?
C5 C9 H9 126.8 . . ?
Co2 C9 H9 124.7 . . ?
C14 C10 C11 107.6(4) . . ?
C14 C10 Co3 70.7(3) . . ?
C11 C10 Co3 69.2(3) . . ?
C14 C10 H10 126.2 . . ?
C11 C10 H10 126.2 . . ?
Co3 C10 H10 125.4 . . ?
C10 C11 C12 107.0(4) . . ?
C10 C11 Co3 70.8(3) . . ?
C12 C11 Co3 70.1(3) . . ?
C10 C11 H11 126.5 . . ?
C12 C11 H11 126.5 . . ?
Co3 C11 H11 124.2 . . ?
C13 C12 C11 107.7(4) . . ?
C13 C12 Co3 71.1(3) . . ?
C11 C12 Co3 69.5(3) . . ?
C13 C12 H12 126.2 . . ?
C11 C12 H12 126.2 . . ?
Co3 C12 H12 124.8 . . ?
C14 C13 C12 107.3(5) . . ?
C14 C13 Co3 70.2(3) . . ?
C12 C13 Co3 69.3(3) . . ?
C14 C13 H13 126.4 . . ?
C12 C13 H13 126.4 . . ?
Co3 C13 H13 125.7 . . ?
C10 C14 C13 110.5(5) . . ?
C10 C14 Co3 70.7(3) . . ?
C13 C14 Co3 71.0(3) . . ?
C10 C14 H14 124.8 . . ?
C13 C14 H14 124.8 . . ?
Co3 C14 H14 125.1 . . ?
C16 C15 S1 111.5(3) . . ?
C16 C15 H15A 109.3 . . ?
S1 C15 H15A 109.3 . . ?
C16 C15 H15B 109.3 . . ?
S1 C15 H15B 109.3 . . ?
H15A C15 H15B 108.0 . . ?
C17 C16 C15 112.3(4) . . ?
C17 C16 H16A 109.1 . . ?
C15 C16 H16A 109.1 . . ?
C17 C16 H16B 109.1 . . ?
C15 C16 H16B 109.1 . . ?
H16A C16 H16B 107.9 . . ?
C18 C17 C16 113.7(4) . . ?
C18 C17 H17A 108.8 . . ?
C16 C17 H17A 108.8 . . ?
C18 C17 H17B 108.8 . . ?
C16 C17 H17B 108.8 . . ?
H17A C17 H17B 107.7 . . ?
C17 C18 H18A 109.5 . . ?
C17 C18 H18B 109.5 . . ?
H18A C18 H18B 109.5 . . ?
C17 C18 H18C 109.5 . . ?
H18A C18 H18C 109.5 . . ?
H18B C18 H18C 109.5 . . ?
Cl2 C19 Cl3 111.5(2) . . ?
Cl2 C19 Cl1 110.5(3) . . ?
Cl3 C19 Cl1 112.3(3) . . ?
Cl2 C19 H19 107.5 . . ?
Cl3 C19 H19 107.5 . . ?
Cl1 C19 H19 107.5 . . ?
Co3 S5 Co2 96.19(4) . . ?
Co3 S5 Co1 81.70(4) . . ?
Co2 S5 Co1 81.28(4) . . ?
C8 Co2 C7 39.22(19) . . ?
C8 Co2 C5 64.24(19) . . ?
C7 Co2 C5 64.8(2) . . ?
C8 Co2 C9 37.9(2) . . ?
C7 Co2 C9 65.3(2) . . ?
C5 Co2 C9 39.3(2) . . ?
C8 Co2 C6 64.2(2) . . ?
C7 Co2 C6 38.7(2) . . ?
C5 Co2 C6 37.8(2) . . ?
C9 Co2 C6 64.5(2) . . ?
C8 Co2 S6 98.14(14) . . ?
C7 Co2 S6 121.59(16) . . ?
C5 Co2 S6 144.51(16) . . ?
C9 Co2 S6 107.86(15) . . ?
C6 Co2 S6 160.08(17) . . ?
C8 Co2 S5 139.60(15) . . ?
C7 Co2 S5 161.69(16) . . ?
C5 Co2 S5 97.70(13) . . ?
C9 Co2 S5 105.13(15) . . ?
C6 Co2 S5 123.63(18) . . ?
S6 Co2 S5 75.59(4) . . ?
C8 Co2 S2 138.23(15) . . ?
C7 Co2 S2 103.04(15) . . ?
C5 Co2 S2 124.78(16) . . ?
C9 Co2 S2 162.46(14) . . ?
C6 Co2 S2 98.07(15) . . ?
S6 Co2 S2 89.32(4) . . ?
S5 Co2 S2 82.09(4) . . ?
C8 Co2 Co1 147.65(13) . . ?
C7 Co2 Co1 145.16(14) . . ?
C5 Co2 Co1 144.96(13) . . ?
C9 Co2 Co1 146.55(14) . . ?
C6 Co2 Co1 144.60(15) . . ?
S6 Co2 Co1 50.37(3) . . ?
S5 Co2 Co1 49.64(3) . . ?
S2 Co2 Co1 49.17(3) . . ?
C1 S2 Co1 105.23(13) . . ?
C1 S2 Co2 118.30(12) . . ?
Co1 S2 Co2 80.78(4) . . ?
S3 Co1 S2 168.18(5) . . ?
S3 Co1 S5 88.39(4) . . ?
S2 Co1 S5 82.34(4) . . ?
S3 Co1 S6 81.64(4) . . ?
S2 Co1 S6 88.76(4) . . ?
S5 Co1 S6 74.20(4) . . ?
S3 Co1 S4 94.74(4) . . ?
S2 Co1 S4 93.43(4) . . ?
S5 Co1 S4 95.40(4) . . ?
S6 Co1 S4 169.00(4) . . ?
S3 Co1 S1 94.15(4) . . ?
S2 Co1 S1 93.93(4) . . ?
S5 Co1 S1 170.88(4) . . ?
S6 Co1 S1 97.48(4) . . ?
S4 Co1 S1 93.12(4) . . ?
S3 Co1 Co2 118.13(4) . . ?
S2 Co1 Co2 50.06(3) . . ?
S5 Co1 Co2 49.08(3) . . ?
S6 Co1 Co2 48.81(3) . . ?
S4 Co1 Co2 126.38(4) . . ?
S1 Co1 Co2 122.51(3) . . ?
S3 Co1 Co3 49.43(3) . . ?
S2 Co1 Co3 118.80(4) . . ?
S5 Co1 Co3 48.78(3) . . ?
S6 Co1 Co3 49.10(3) . . ?
S4 Co1 Co3 121.13(4) . . ?
S1 Co1 Co3 128.09(4) . . ?
Co2 Co1 Co3 69.13(2) . . ?
C11 Co3 C12 40.4(2) . . ?
C11 Co3 C10 40.0(2) . . ?
C12 Co3 C10 66.80(19) . . ?
C11 Co3 C14 65.93(19) . . ?
C12 Co3 C14 65.68(18) . . ?
C10 Co3 C14 38.6(2) . . ?
C11 Co3 C13 66.89(19) . . ?
C12 Co3 C13 39.65(18) . . ?
C10 Co3 C13 65.81(19) . . ?
C14 Co3 C13 38.72(18) . . ?
C11 Co3 S5 98.14(15) . . ?
C12 Co3 S5 122.53(14) . . ?
C10 Co3 S5 109.53(15) . . ?
C14 Co3 S5 145.29(15) . . ?
C13 Co3 S5 162.15(13) . . ?
C11 Co3 S6 124.65(15) . . ?
C12 Co3 S6 97.03(13) . . ?
C10 Co3 S6 163.43(15) . . ?
C14 Co3 S6 139.28(15) . . ?
C13 Co3 S6 104.49(13) . . ?
S5 Co3 S6 75.38(4) . . ?
C11 Co3 S3 153.46(15) . . ?
C12 Co3 S3 147.98(15) . . ?
C10 Co3 S3 113.62(15) . . ?
C14 Co3 S3 94.35(14) . . ?
C13 Co3 S3 109.37(13) . . ?
S5 Co3 S3 88.38(4) . . ?
S6 Co3 S3 81.88(4) . . ?
C11 Co3 Co1 147.14(14) . . ?
C12 Co3 Co1 146.18(12) . . ?
C10 Co3 Co1 144.87(15) . . ?
C14 Co3 Co1 142.99(13) . . ?
C13 Co3 Co1 143.18(13) . . ?
S5 Co3 Co1 49.52(3) . . ?
S6 Co3 Co1 50.16(3) . . ?
S3 Co3 Co1 48.67(3) . . ?
C2 S1 C15 104.8(2) . . ?
C2 S1 Co1 104.99(13) . . ?
C15 S1 Co1 110.25(15) . . ?
C3 S3 Co1 105.31(13) . . ?
C3 S3 Co3 117.78(12) . . ?
Co1 S3 Co3 81.90(4) . . ?
C4 S4 Co1 103.65(14) . . ?
Co2 S6 Co3 95.89(4) . . ?
Co2 S6 Co1 80.82(4) . . ?
Co3 S6 Co1 80.74(4) . . ?

loop_
_geom_bond_atom_site_label_1
_geom_bond_atom_site_label_2
_geom_bond_distance
_geom_bond_site_symmetry_2
_geom_bond_publ_flag
B3 C2 1.697(7) . ?
B3 C1 1.709(6) . ?
B3 B9 1.767(7) . ?
B3 B4 1.776(7) . ?
B3 B8 1.786(8) . ?
B3 H10A 0.9600 . ?
B4 C1 1.715(6) . ?
B4 B10 1.766(8) . ?
B4 B9 1.770(7) . ?
B4 B5 1.806(7) . ?
B4 H10B 0.9600 . ?
B5 C1 1.713(6) . ?
B5 B11 1.741(7) . ?
B5 B10 1.774(7) . ?
B5 B6 1.783(7) . ?
B5 H10C 0.9600 . ?
B6 C1 1.740(6) . ?
B6 B11 1.751(7) . ?
B6 C2 1.755(6) . ?
B6 B7 1.775(7) . ?
B6 H10D 0.9602 . ?
B7 C2 1.708(6) . ?
B7 B8 1.745(8) . ?
B7 B12 1.766(8) . ?
B7 B11 1.781(7) . ?
B7 H10E 0.9600 . ?
B8 C2 1.685(7) . ?
B8 B12 1.764(8) . ?
B8 B9 1.769(8) . ?
B8 H10F 0.9601 . ?
B9 B10 1.771(8) . ?
B9 B12 1.799(9) . ?
B9 H10G 0.9601 . ?
B10 B11 1.748(8) . ?
B10 B12 1.789(9) . ?
B10 H10H 0.9599 . ?
B11 B12 1.806(8) . ?
B11 H10I 0.9600 . ?
B12 H10J 0.9600 . ?
B13 C4 1.708(6) . ?
B13 B18 1.742(7) . ?
B13 C3 1.747(6) . ?
B13 B19 1.768(7) . ?
B13 B14 1.803(8) . ?
B13 H10K 0.9600 . ?
B14 C3 1.732(6) . ?
B14 B20 1.746(8) . ?
B14 B15 1.767(8) . ?
B14 B19 1.778(8) . ?
B14 H10L 0.9600 . ?
B15 C3 1.692(6) . ?
B15 B16 1.756(7) . ?
B15 B20 1.774(7) . ?
B15 B21 1.808(8) . ?
B15 H10M 0.9600 . ?
B16 C3 1.693(6) . ?
B16 C4 1.709(6) . ?
B16 B21 1.741(7) . ?
B16 B17 1.747(7) . ?
B16 H10N 0.9600 . ?
B17 C4 1.702(6) . ?
B17 B18 1.764(8) . ?
B17 B21 1.783(8) . ?
B17 B22 1.794(7) . ?
B17 H10O 0.9599 . ?
B18 C4 1.713(6) . ?
B18 B22 1.775(8) . ?
B18 B19 1.785(8) . ?
B18 H10P 0.9599 . ?
B19 B22 1.765(8) . ?
B19 B20 1.775(8) . ?
B19 H10Q 0.9601 . ?
B20 B22 1.762(8) . ?
B20 B21 1.771(8) . ?
B20 H10R 0.9600 . ?
B21 B22 1.773(8) . ?
B21 H10S 0.9600 . ?
B22 H10T 0.9600 . ?
C1 C2 1.688(5) . ?
C1 S2 1.814(4) . ?
C2 S1 1.788(4) . ?
C3 C4 1.657(5) . ?
C3 S3 1.799(4) . ?
C4 S4 1.788(4) . ?
C5 C6 1.344(8) . ?
C5 C9 1.392(7) . ?
C5 Co2 2.068(4) . ?
C5 H5 0.9300 . ?
C6 C7 1.377(8) . ?
C6 Co2 2.087(5) . ?
C6 H6 0.9300 . ?
C7 C8 1.378(7) . ?
C7 Co2 2.067(4) . ?
C7 H7 0.9300 . ?
C8 C9 1.334(7) . ?
C8 Co2 2.038(4) . ?
C8 H8 0.9300 . ?
C9 Co2 2.068(4) . ?
C9 H9 0.9300 . ?
C10 C14 1.375(7) . ?
C10 C11 1.416(7) . ?
C10 Co3 2.079(4) . ?
C10 H10 0.9300 . ?
C11 C12 1.423(7) . ?
C11 Co3 2.058(5) . ?
C11 H11 0.9300 . ?
C12 C13 1.410(7) . ?
C12 Co3 2.066(4) . ?
C12 H12 0.9300 . ?
C13 C14 1.383(7) . ?
C13 Co3 2.090(5) . ?
C13 H13 0.9300 . ?
C14 Co3 2.080(5) . ?
C14 H14 0.9300 . ?
C15 C16 1.542(6) . ?
C15 S1 1.818(4) . ?
C15 H15A 0.9700 . ?
C15 H15B 0.9700 . ?
C16 C17 1.518(7) . ?
C16 H16A 0.9700 . ?
C16 H16B 0.9700 . ?
C17 C18 1.514(7) . ?
C17 H17A 0.9700 . ?
C17 H17B 0.9700 . ?
C18 H18A 0.9600 . ?
C18 H18B 0.9600 . ?
C18 H18C 0.9600 . ?
C19 Cl2 1.705(5) . ?
C19 Cl3 1.722(5) . ?
C19 Cl1 1.734(5) . ?
C19 H19 0.9800 . ?
S5 Co3 2.2247(13) . ?
S5 Co2 2.2311(11) . ?
S5 Co1 2.2499(11) . ?
Co2 S6 2.2248(12) . ?
Co2 S2 2.2669(12) . ?
Co2 Co1 2.9185(8) . ?
S2 Co1 2.2371(12) . ?
Co1 S3 2.2201(13) . ?
Co1 S6 2.2771(12) . ?
Co1 S4 2.2830(12) . ?
Co1 S1 2.2943(11) . ?
Co1 Co3 2.9267(9) . ?
Co3 S6 2.2415(12) . ?
Co3 S3 2.2455(12) . ?
